data_4110713
loop_
_publ_author_name
'Sergiy V. Rosokha'
'Ivan S. Neretin'
'Duoli Sun'
'Jay K. Kochi'

_publ_section_title
;
 Very Fast Electron Migrations within p-Doped Aromatic Cofacial Arrays
 Leading to Three-Dimensional (Toroidal) \p-Delocalization
;
_journal_name_full 'Journal of the American Chemical Society'
_journal_page_first 9394
_journal_page_last 9407
_journal_paper_doi 10.1021/ja060393n
_journal_volume 128
_journal_year 2006
_chemical_formula_moiety 'C126 H135 N6 O12, 4(C2 H3 N)'
_chemical_formula_sum 'C134 H147 N10 O12'
_chemical_formula_weight 2089.62
_chemical_name_systematic
; 
 Hexakis(N-3,6-di-n-butoxylcarbazolyl)benzene, acetonitrile solvate
;
_space_group_IT_number 15
_symmetry_cell_setting monoclinic
_symmetry_space_group_name_Hall '-C 2yc'
_symmetry_space_group_name_H-M 'C 1 2/c 1'
_atom_sites_solution_hydrogens geom
_atom_sites_solution_primary direct
_atom_sites_solution_secondary difmap
_audit_creation_method SHELXL-97
_cell_angle_alpha 90.00
_cell_angle_beta 111.055(2)
_cell_angle_gamma 90.00
_cell_formula_units_Z 8
_cell_length_a 39.292(2)
_cell_length_b 16.3439(9)
_cell_length_c 40.408(2)
_cell_measurement_reflns_used 7258
_cell_measurement_temperature 173(2)
_cell_volume 24217(2)
_computing_cell_refinement 'SAINT V6.28 (BrukerAXS, 1997-2001)'
_computing_data_collection 'SMART V5.630 (BrukerAXS, 1997-2001)'
_computing_data_reduction 'SAINT & SADABS V2.06 (Sheldrick, 2000)'
_computing_molecular_graphics 'XP V5.06 (BrukerAXS, 1997-99)'
_computing_publication_material 'SHELXL-93, XCIF V5.05 (BrukerAXS, 1997-99)'
_computing_structure_refinement 'SHELXTL v. 6.12 (Sheldrick, 2001)'
_computing_structure_solution 'SHELXTL v. 6.12 (Sheldrick, 2001)'
_diffrn_ambient_temperature 173(2)
_diffrn_measured_fraction_theta_full 0.993
_diffrn_measured_fraction_theta_max 0.993
_diffrn_measurement_device_type 'CCD area detector'
_diffrn_measurement_method 'phi and omega scans'
_diffrn_radiation_monochromator graphite
_diffrn_radiation_source 'fine-focus sealed tube'
_diffrn_radiation_type MoK\a
_diffrn_radiation_wavelength 0.71073
_diffrn_reflns_av_R_equivalents 0.1352
_diffrn_reflns_av_sigmaI/netI 0.1500
_diffrn_reflns_limit_h_max 46
_diffrn_reflns_limit_h_min -46
_diffrn_reflns_limit_k_max 19
_diffrn_reflns_limit_k_min -19
_diffrn_reflns_limit_l_max 48
_diffrn_reflns_limit_l_min -47
_diffrn_reflns_number 127408
_diffrn_reflns_theta_full 25.09
_diffrn_reflns_theta_max 25.09
_diffrn_reflns_theta_min 1.08
_exptl_absorpt_coefficient_mu 0.073
_exptl_absorpt_correction_type none
_exptl_crystal_colour colorless
_exptl_crystal_density_diffrn 1.146
_exptl_crystal_description needle
_exptl_crystal_F_000 8936
_exptl_crystal_size_max 0.50
_exptl_crystal_size_mid 0.10
_exptl_crystal_size_min 0.08
_refine_diff_density_max 0.643
_refine_diff_density_min -0.315
_refine_diff_density_rms 0.065
_refine_ls_extinction_method none
_refine_ls_goodness_of_fit_ref 0.897
_refine_ls_hydrogen_treatment constr
_refine_ls_matrix_type full
_refine_ls_number_parameters 1479
_refine_ls_number_reflns 21413
_refine_ls_number_restraints 5
_refine_ls_restrained_S_all 0.901
_refine_ls_R_factor_all 0.1523
_refine_ls_R_factor_gt 0.0626
_refine_ls_shift/su_max 2.698
_refine_ls_shift/su_mean 0.054
_refine_ls_structure_factor_coef Fsqd
_refine_ls_weighting_details 'calc w=1/[\s^2^(Fo^2^)+(0.1022P)^2^+0.0000P] where P=(Fo^2^+2Fc^2^)/3'
_refine_ls_weighting_scheme calc
_refine_ls_wR_factor_gt 0.1545
_refine_ls_wR_factor_ref 0.1768
_reflns_number_gt 8870
_reflns_number_total 21554
_reflns_threshold_expression >2sigma(I)
_cod_data_source_file ja060393nsi20060118_014757.cif
_cod_data_source_block sun3a
_cod_original_sg_symbol_H-M 'C 2/c'
_cod_database_code 4110713

loop_
_symmetry_equiv_pos_as_xyz
'x, y, z'
'-x, y, -z+1/2'
'x+1/2, y+1/2, z'
'-x+1/2, y+1/2, -z+1/2'
'-x, -y, -z'
'x, -y, z-1/2'
'-x+1/2, -y+1/2, -z'
'x+1/2, -y+1/2, z-1/2'

loop_
_atom_site_label
_atom_site_type_symbol
_atom_site_fract_x
_atom_site_fract_y
_atom_site_fract_z
_atom_site_U_iso_or_equiv
_atom_site_adp_type
_atom_site_occupancy
_atom_site_symmetry_multiplicity
_atom_site_calc_flag
_atom_site_refinement_flags
N4 N 0.64250(7) 0.15715(17) 0.09946(7) 0.0276(7) Uani 1 1 d .
N2 N 0.70390(7) 0.16389(16) 0.22775(7) 0.0271(7) Uani 1 1 d .
O2 O 0.80165(7) 0.35473(17) 0.34919(6) 0.0495(7) Uani 1 1 d .
N1 N 0.77070(7) 0.20961(16) 0.21851(7) 0.0273(7) Uani 1 1 d .
N6 N 0.77091(7) 0.23680(17) 0.14968(7) 0.0298(7) Uani 1 1 d .
N3 N 0.64060(7) 0.14229(17) 0.16791(7) 0.0278(7) Uani 1 1 d .
O7 O 0.58167(8) -0.14108(16) 0.04639(7) 0.0601(8) Uani 1 1 d .
C25 C 0.69873(9) 0.1986(2) 0.28049(8) 0.0286(8) Uani 1 1 d .
O1 O 0.89244(7) 0.01114(16) 0.26751(6) 0.0508(7) Uani 1 1 d .
N5 N 0.70606(7) 0.21916(17) 0.09013(7) 0.0290(7) Uani 1 1 d .
O10 O 0.71742(8) 0.51183(16) 0.02724(7) 0.0569(8) Uani 1 1 d .
C16 C 0.76203(10) 0.3502(2) 0.28722(9) 0.0357(9) Uani 1 1 d .
H16 H 0.7471 0.3919 0.2912 0.043 Uiso 1 1 calc R
C6 C 0.73826(9) 0.21401(19) 0.15444(9) 0.0265(8) Uani 1 1 d .
O4 O 0.64960(8) 0.36292(16) 0.30727(7) 0.0556(8) Uani 1 1 d .
O3 O 0.79405(7) -0.00002(17) 0.34578(6) 0.0519(8) Uani 1 1 d .
C42 C 0.60853(10) 0.1888(2) 0.15563(9) 0.0316(9) Uani 1 1 d .
C18 C 0.77475(9) 0.2552(2) 0.24910(8) 0.0274(8) Uani 1 1 d .
C29 C 0.66277(9) 0.2806(2) 0.22975(9) 0.0338(9) Uani 1 1 d .
H29 H 0.6547 0.2923 0.2051 0.041 Uiso 1 1 calc R
C37 C 0.58096(10) 0.1478(2) 0.16294(9) 0.0348(9) Uani 1 1 d .
C30 C 0.68652(9) 0.2161(2) 0.24413(8) 0.0287(9) Uani 1 1 d .
C72 C 0.81856(10) 0.2313(2) 0.13013(9) 0.0348(9) Uani 1 1 d .
C77 C 0.78855(9) 0.3689(2) 0.18397(9) 0.0321(9) Uani 1 1 d .
H77 H 0.7681 0.3707 0.1912 0.039 Uiso 1 1 calc R
C19 C 0.72795(9) 0.1138(2) 0.25434(9) 0.0294(9) Uani 1 1 d .
C1 C 0.73806(9) 0.20051(19) 0.18898(8) 0.0250(8) Uani 1 1 d .
C65 C 0.71704(9) 0.3717(2) 0.09658(9) 0.0331(9) Uani 1 1 d .
H65 H 0.7194 0.3741 0.1208 0.040 Uiso 1 1 calc R
C13 C 0.80683(9) 0.2313(2) 0.27667(9) 0.0295(9) Uani 1 1 d .
C3 C 0.67369(9) 0.16409(19) 0.16370(8) 0.0255(8) Uani 1 1 d .
C60 C 0.69998(9) 0.2089(2) 0.03201(9) 0.0322(9) Uani 1 1 d .
C7 C 0.80101(9) 0.1569(2) 0.22708(9) 0.0297(9) Uani 1 1 d .
O11 O 0.84535(8) 0.08525(17) 0.07406(7) 0.0591(8) Uani 1 1 d .
C49 C 0.59709(9) 0.1643(2) 0.04530(9) 0.0325(9) Uani 1 1 d .
C12 C 0.82360(9) 0.1687(2) 0.26221(9) 0.0291(9) Uani 1 1 d .
C20 C 0.75057(10) 0.0525(2) 0.25114(9) 0.0323(9) Uani 1 1 d .
H20 H 0.7507 0.0366 0.2286 0.039 Uiso 1 1 calc R
C41 C 0.60260(10) 0.2664(2) 0.14024(9) 0.0336(9) Uani 1 1 d .
H41 H 0.6217 0.2955 0.1362 0.040 Uiso 1 1 calc R
C54 C 0.62303(9) 0.2095(2) 0.07142(9) 0.0308(9) Uani 1 1 d .
C58 C 0.68826(11) 0.0859(2) -0.00194(9) 0.0434(10) Uani 1 1 d .
C48 C 0.60092(9) 0.0800(2) 0.05702(9) 0.0335(9) Uani 1 1 d .
C36 C 0.59619(10) 0.0716(2) 0.17962(9) 0.0355(9) Uani 1 1 d .
C21 C 0.77304(9) 0.0148(2) 0.28163(9) 0.0339(9) Uani 1 1 d .
H21 H 0.7894 -0.0266 0.2802 0.041 Uiso 1 1 calc R
C2 C 0.70538(9) 0.17644(19) 0.19328(8) 0.0264(8) Uani 1 1 d .
O6 O 0.50765(7) 0.29846(18) 0.12613(7) 0.0615(8) Uani 1 1 d .
C69 C 0.79715(10) 0.0839(2) 0.09509(9) 0.0401(10) Uani 1 1 d .
H69 H 0.7905 0.0326 0.0835 0.048 Uiso 1 1 calc R
C73 C 0.82255(10) 0.3028(2) 0.15193(9) 0.0346(9) Uani 1 1 d .
C4 C 0.67394(9) 0.1753(2) 0.12915(9) 0.0277(8) Uani 1 1 d .
C55 C 0.69828(9) 0.1657(2) 0.06123(8) 0.0282(8) Uani 1 1 d .
C70 C 0.82773(11) 0.1249(3) 0.09392(10) 0.0449(11) Uani 1 1 d .
C56 C 0.69196(9) 0.0823(2) 0.05914(9) 0.0346(9) Uani 1 1 d .
H56 H 0.6912 0.0526 0.0791 0.041 Uiso 1 1 calc R
C26 C 0.68650(10) 0.2461(2) 0.30323(9) 0.0372(10) Uani 1 1 d .
H26 H 0.6942 0.2345 0.3279 0.045 Uiso 1 1 calc R
C52 C 0.60215(10) 0.3313(2) 0.03896(9) 0.0411(10) Uani 1 1 d .
H52 H 0.6035 0.3889 0.0365 0.049 Uiso 1 1 calc R
C43 C 0.62846(9) 0.0781(2) 0.09013(8) 0.0293(9) Uani 1 1 d .
C11 C 0.85496(9) 0.1211(2) 0.27741(9) 0.0351(9) Uani 1 1 d .
H11 H 0.8707 0.1295 0.3013 0.042 Uiso 1 1 calc R
C24 C 0.72518(9) 0.1344(2) 0.28704(9) 0.0294(9) Uani 1 1 d .
C78 C 0.79281(9) 0.3052(2) 0.16344(9) 0.0302(9) Uani 1 1 d .
C31 C 0.63292(10) 0.0702(2) 0.18295(9) 0.0314(9) Uani 1 1 d .
C10 C 0.86235(10) 0.0614(2) 0.25650(10) 0.0374(9) Uani 1 1 d .
C17 C 0.75313(10) 0.3173(2) 0.25375(9) 0.0316(9) Uani 1 1 d .
H17 H 0.7327 0.3368 0.2345 0.038 Uiso 1 1 calc R
C39 C 0.54060(10) 0.2583(3) 0.13755(10) 0.0436(10) Uani 1 1 d .
C64 C 0.71878(10) 0.4416(2) 0.07799(9) 0.0393(10) Uani 1 1 d .
H64 H 0.7225 0.4930 0.0897 0.047 Uiso 1 1 calc R
C22 C 0.77203(10) 0.0366(2) 0.31457(10) 0.0365(10) Uani 1 1 d .
C74 C 0.84874(10) 0.3639(2) 0.16223(10) 0.0402(10) Uani 1 1 d .
H74 H 0.8690 0.3626 0.1547 0.048 Uiso 1 1 calc R
C40 C 0.56858(10) 0.2991(2) 0.13115(9) 0.0416(10) Uani 1 1 d .
H40 H 0.5639 0.3513 0.1201 0.050 Uiso 1 1 calc R
C62 C 0.71024(10) 0.3643(2) 0.02464(9) 0.0396(10) Uani 1 1 d .
H62 H 0.7086 0.3619 0.0006 0.048 Uiso 1 1 calc R
C66 C 0.71164(9) 0.2976(2) 0.07845(8) 0.0282(8) Uani 1 1 d .
C76 C 0.81477(10) 0.4302(2) 0.19395(9) 0.0389(10) Uani 1 1 d .
H76 H 0.8120 0.4747 0.2079 0.047 Uiso 1 1 calc R
C61 C 0.70779(9) 0.2931(2) 0.04292(9) 0.0318(9) Uani 1 1 d .
C75 C 0.84500(10) 0.4274(2) 0.18369(10) 0.0423(10) Uani 1 1 d .
C50 C 0.57301(10) 0.2034(2) 0.01501(9) 0.0414(10) Uani 1 1 d .
H50 H 0.5552 0.1731 -0.0031 0.050 Uiso 1 1 calc R
C27 C 0.66306(10) 0.3098(2) 0.28847(10) 0.0372(10) Uani 1 1 d .
O5 O 0.58603(10) -0.12309(19) 0.21737(9) 0.0818(10) Uani 1 1 d .
C32 C 0.65509(10) 0.0034(2) 0.19762(8) 0.0333(9) Uani 1 1 d .
H32 H 0.6800 0.0027 0.1998 0.040 Uiso 1 1 calc R
C5 C 0.70607(9) 0.20204(19) 0.12458(8) 0.0255(8) Uani 1 1 d .
C68 C 0.77653(10) 0.1168(2) 0.11287(8) 0.0331(9) Uani 1 1 d .
H68 H 0.7557 0.0888 0.1139 0.040 Uiso 1 1 calc R
C59 C 0.69467(10) 0.1688(2) -0.00007(9) 0.0427(10) Uani 1 1 d .
H59 H 0.6955 0.1981 -0.0201 0.051 Uiso 1 1 calc R
C67 C 0.78677(9) 0.1919(2) 0.12933(8) 0.0306(9) Uani 1 1 d .
C47 C 0.58421(10) 0.0077(2) 0.04083(10) 0.0414(10) Uani 1 1 d .
H47 H 0.5656 0.0084 0.0180 0.050 Uiso 1 1 calc R
C14 C 0.81564(10) 0.2657(2) 0.31009(9) 0.0341(9) Uani 1 1 d .
H14 H 0.8372 0.2499 0.3290 0.041 Uiso 1 1 calc R
C34 C 0.60319(12) -0.0608(2) 0.20581(10) 0.0486(11) Uani 1 1 d .
C28 C 0.65133(10) 0.3269(2) 0.25223(9) 0.0378(10) Uani 1 1 d .
H28 H 0.6352 0.3714 0.2429 0.045 Uiso 1 1 calc R
C38 C 0.54633(10) 0.1831(2) 0.15372(10) 0.0432(10) Uani 1 1 d .
H38 H 0.5273 0.1557 0.1585 0.052 Uiso 1 1 calc R
C15 C 0.79231(10) 0.3237(2) 0.31517(9) 0.0370(10) Uani 1 1 d .
C45 C 0.62295(10) -0.0656(2) 0.09232(9) 0.0412(10) Uani 1 1 d .
H45 H 0.6302 -0.1164 0.1042 0.049 Uiso 1 1 calc R
C44 C 0.63969(10) 0.0052(2) 0.10823(9) 0.0341(9) Uani 1 1 d .
H44 H 0.6584 0.0043 0.1310 0.041 Uiso 1 1 calc R
C51 C 0.57588(10) 0.2863(3) 0.01233(9) 0.0434(10) Uani 1 1 d .
C23 C 0.74794(10) 0.0946(2) 0.31780(9) 0.0352(9) Uani 1 1 d .
H23 H 0.7468 0.1073 0.3403 0.042 Uiso 1 1 calc R
C115 C 0.65600(12) 0.3480(3) 0.34347(10) 0.0521(12) Uani 1 1 d .
H11A H 0.6825 0.3457 0.3573 0.063 Uiso 1 1 calc R
H11B H 0.6449 0.2955 0.3464 0.063 Uiso 1 1 calc R
C57 C 0.68688(10) 0.0434(2) 0.02777(9) 0.0404(10) Uani 1 1 d .
H57 H 0.6823 -0.0138 0.0260 0.048 Uiso 1 1 calc R
C53 C 0.62597(9) 0.2935(2) 0.06850(9) 0.0336(9) Uani 1 1 d .
H53 H 0.6439 0.3240 0.0864 0.040 Uiso 1 1 calc R
C63 C 0.71514(11) 0.4381(2) 0.04229(10) 0.0427(10) Uani 1 1 d .
C111 C 0.82993(11) -0.0211(3) 0.34949(10) 0.0545(12) Uani 1 1 d .
H11C H 0.8363 0.0060 0.3306 0.065 Uiso 1 1 calc R
H11D H 0.8314 -0.0810 0.3465 0.065 Uiso 1 1 calc R
C9 C 0.83920(10) 0.0488(2) 0.22165(9) 0.0382(10) Uani 1 1 d .
H9 H 0.8448 0.0072 0.2080 0.046 Uiso 1 1 calc R
C71 C 0.83947(10) 0.1982(2) 0.11147(10) 0.0432(10) Uani 1 1 d .
H71 H 0.8607 0.2250 0.1109 0.052 Uiso 1 1 calc R
C152 C 0.88152(12) 0.0789(3) 0.03858(11) 0.0651(14) Uani 1 1 d .
H15A H 0.8588 0.0764 0.0175 0.078 Uiso 1 1 calc R
H15B H 0.8999 0.1082 0.0315 0.078 Uiso 1 1 calc R
C8 C 0.80820(10) 0.0955(2) 0.20639(9) 0.0350(9) Uani 1 1 d .
H8 H 0.7923 0.0863 0.1827 0.042 Uiso 1 1 calc R
C116 C 0.63845(13) 0.4193(3) 0.35593(11) 0.0627(13) Uani 1 1 d .
H11E H 0.6408 0.4095 0.3808 0.075 Uiso 1 1 calc R
H11F H 0.6520 0.4701 0.3554 0.075 Uiso 1 1 calc R
C35 C 0.58151(11) 0.0055(2) 0.19139(10) 0.0444(10) Uani 1 1 d .
H35 H 0.5567 0.0061 0.1895 0.053 Uiso 1 1 calc R
C33 C 0.63986(11) -0.0618(2) 0.20888(9) 0.0406(10) Uani 1 1 d .
H33 H 0.6545 -0.1082 0.2189 0.049 Uiso 1 1 calc R
C133 C 0.51390(11) -0.2494(3) -0.03056(11) 0.0608(13) Uani 1 1 d .
H13A H 0.5208 -0.2295 -0.0504 0.073 Uiso 1 1 calc R
H13B H 0.4926 -0.2171 -0.0304 0.073 Uiso 1 1 calc R
C46 C 0.59542(11) -0.0642(2) 0.05886(10) 0.0434(10) Uani 1 1 d .
C153 C 0.89469(13) -0.0064(3) 0.04902(12) 0.0716(14) Uani 1 1 d .
H15C H 0.8782 -0.0341 0.0590 0.086 Uiso 1 1 calc R
H15D H 0.9193 -0.0046 0.0676 0.086 Uiso 1 1 calc R
C131 C 0.55487(11) -0.1464(2) 0.01117(10) 0.0545(12) Uani 1 1 d .
H13C H 0.5648 -0.1244 -0.0063 0.065 Uiso 1 1 calc R
H13D H 0.5329 -0.1146 0.0094 0.065 Uiso 1 1 calc R
C132 C 0.54551(11) -0.2363(2) 0.00411(11) 0.0573(12) Uani 1 1 d .
H13E H 0.5391 -0.2592 0.0238 0.069 Uiso 1 1 calc R
H13F H 0.5672 -0.2661 0.0034 0.069 Uiso 1 1 calc R
C151 C 0.87421(12) 0.1287(3) 0.06728(12) 0.0623(13) Uani 1 1 d .
H15E H 0.8963 0.1316 0.0890 0.075 Uiso 1 1 calc R
H15F H 0.8664 0.1850 0.0589 0.075 Uiso 1 1 calc R
C126 C 0.44288(12) 0.3015(3) 0.10471(13) 0.0787(15) Uani 1 1 d .
H12A H 0.4427 0.3517 0.1183 0.094 Uiso 1 1 calc R
H12B H 0.4445 0.3186 0.0818 0.094 Uiso 1 1 calc R
C112 C 0.85633(14) 0.0032(4) 0.38428(14) 0.0950(18) Uani 1 1 d .
H11G H 0.8486 -0.0196 0.4032 0.114 Uiso 1 1 calc R
H11H H 0.8805 -0.0201 0.3873 0.114 Uiso 1 1 calc R
C121 C 0.60652(16) -0.1880(3) 0.23545(14) 0.0938(18) Uani 1 1 d .
H12C H 0.6286 -0.1665 0.2543 0.113 Uiso 1 1 calc R
H12D H 0.6147 -0.2200 0.2189 0.113 Uiso 1 1 calc R
C134 C 0.50315(13) -0.3403(3) -0.03649(12) 0.0772(15) Uani 1 1 d .
H13G H 0.5236 -0.3718 -0.0383 0.116 Uiso 1 1 calc R
H13H H 0.4819 -0.3462 -0.0584 0.116 Uiso 1 1 calc R
H13I H 0.4971 -0.3606 -0.0165 0.116 Uiso 1 1 calc R
C125 C 0.47648(12) 0.2523(3) 0.12498(13) 0.0713(14) Uani 1 1 d .
H12E H 0.4773 0.2414 0.1493 0.086 Uiso 1 1 calc R
H12F H 0.4760 0.1992 0.1130 0.086 Uiso 1 1 calc R
C127 C 0.40774(14) 0.2567(4) 0.09757(16) 0.104(2) Uani 1 1 d .
H12G H 0.4073 0.2339 0.1201 0.125 Uiso 1 1 calc R
H12H H 0.3872 0.2959 0.0884 0.125 Uiso 1 1 calc R
O8 O 0.55326(7) 0.33254(16) -0.01553(7) 0.0576(8) Uani 1 1 d .
O9 O 0.68272(8) 0.03828(16) -0.03142(7) 0.0613(9) Uani 1 1 d .
O12 O 0.87288(7) 0.48403(17) 0.19367(8) 0.0599(8) Uani 1 1 d .
C141 C 0.68814(14) 0.0776(3) -0.06173(10) 0.0638(14) Uani 1 1 d .
C101 C 0.91644(11) 0.0148(3) 0.30355(10) 0.0553(12) Uani 1 1 d .
H10A H 0.9029 0.0032 0.3195 0.066 Uiso 1 1 calc R
H10B H 0.9274 0.0699 0.3091 0.066 Uiso 1 1 calc R
C105 C 0.77250(13) 0.3816(3) 0.36014(11) 0.0732(15) Uani 1 1 d .
H10C H 0.7498 0.3512 0.3471 0.088 Uiso 1 1 calc R
H10D H 0.7679 0.4407 0.3553 0.088 Uiso 1 1 calc R
C155 C 0.86981(12) 0.5518(3) 0.21400(11) 0.0632(13) Uani 1 1 d .
H15G H 0.8652 0.5330 0.2353 0.076 Uiso 1 1 calc R
H15H H 0.8492 0.5870 0.1999 0.076 Uiso 1 1 calc R
C145 C 0.72172(14) 0.5094(3) -0.00673(11) 0.0710(15) Uani 1 1 d .
H14A H 0.7000 0.4845 -0.0248 0.085 Uiso 1 1 calc R
H14B H 0.7433 0.4763 -0.0052 0.085 Uiso 1 1 calc R
C106 C 0.78444(14) 0.3649(3) 0.39991(12) 0.0754(15) Uani 1 1 d .
H10E H 0.8075 0.3945 0.4122 0.091 Uiso 1 1 calc R
H10F H 0.7658 0.3873 0.4086 0.091 Uiso 1 1 calc R
C135 C 0.53110(13) 0.2896(3) -0.04676(11) 0.0701(14) Uani 1 1 d .
H13J H 0.5122 0.2570 -0.0419 0.084 Uiso 1 1 calc R
H13K H 0.5462 0.2522 -0.0550 0.084 Uiso 1 1 calc R
C117 C 0.59892(14) 0.4316(3) 0.33394(13) 0.0771(15) Uani 1 1 d .
H11I H 0.5850 0.3821 0.3355 0.092 Uiso 1 1 calc R
H11J H 0.5963 0.4391 0.3088 0.092 Uiso 1 1 calc R
C102 C 0.94556(13) -0.0482(3) 0.30851(12) 0.0773(16) Uani 1 1 d .
H10G H 0.9616 -0.0485 0.3338 0.093 Uiso 1 1 calc R
H10H H 0.9338 -0.1026 0.3030 0.093 Uiso 1 1 calc R
C136 C 0.51358(16) 0.3545(4) -0.07456(13) 0.099(2) Uani 1 1 d .
H13L H 0.5331 0.3865 -0.0786 0.119 Uiso 1 1 calc R
H13M H 0.4993 0.3270 -0.0971 0.119 Uiso 1 1 calc R
C118 C 0.58273(16) 0.5065(4) 0.34625(15) 0.114(2) Uani 1 1 d .
H11K H 0.5957 0.5560 0.3439 0.170 Uiso 1 1 calc R
H11L H 0.5853 0.4994 0.3711 0.170 Uiso 1 1 calc R
H11M H 0.5568 0.5118 0.3316 0.170 Uiso 1 1 calc R
C154 C 0.89621(16) -0.0560(3) 0.01682(13) 0.103(2) Uani 1 1 d .
H15I H 0.8719 -0.0575 -0.0017 0.154 Uiso 1 1 calc R
H15J H 0.9043 -0.1119 0.0244 0.154 Uiso 1 1 calc R
H15K H 0.9134 -0.0299 0.0075 0.154 Uiso 1 1 calc R
N8 N 0.48927(11) -0.0560(3) 0.04161(11) 0.0859(14) Uani 1 1 d .
N7 N 0.58223(14) -0.2875(4) 0.14820(13) 0.1096(18) Uani 1 1 d .
C901 C 0.50639(13) -0.0091(3) 0.06145(13) 0.0671(14) Uani 1 1 d .
C903 C 0.56845(16) -0.2317(4) 0.13511(15) 0.0851(18) Uani 1 1 d .
C146 C 0.7264(2) 0.5966(4) -0.01691(14) 0.113(2) Uani 1 1 d .
H14C H 0.7439 0.6244 0.0041 0.135 Uiso 1 1 calc R
H14D H 0.7375 0.5953 -0.0354 0.135 Uiso 1 1 calc R
C137 C 0.48934(16) 0.4113(4) -0.06506(16) 0.111(2) Uani 1 1 d .
H13N H 0.5038 0.4407 -0.0431 0.134 Uiso 1 1 calc R
H13O H 0.4704 0.3792 -0.0600 0.134 Uiso 1 1 calc R
C902 C 0.52767(14) 0.0488(3) 0.08742(13) 0.0929(18) Uani 1 1 d .
H90A H 0.5174 0.0546 0.1061 0.139 Uiso 1 1 calc R
H90B H 0.5272 0.1019 0.0760 0.139 Uiso 1 1 calc R
H90C H 0.5529 0.0294 0.0978 0.139 Uiso 1 1 calc R
C103 C 0.96740(16) -0.0371(5) 0.28778(15) 0.132(3) Uani 1 1 d .
H10I H 0.9805 0.0157 0.2940 0.158 Uiso 1 1 calc R
H10J H 0.9517 -0.0353 0.2624 0.158 Uiso 1 1 calc R
C156 C 0.90547(16) 0.5997(4) 0.22490(18) 0.101(2) Uani 1 1 d D
C113 C 0.85947(18) 0.0928(4) 0.38815(19) 0.131(3) Uani 1 1 d .
H11N H 0.8345 0.1150 0.3817 0.157 Uiso 1 1 calc R
H11O H 0.8692 0.1133 0.3703 0.157 Uiso 1 1 calc R
C147 C 0.6949(2) 0.6434(4) -0.0294(2) 0.161(4) Uani 1 1 d .
H14E H 0.6865 0.6554 -0.0096 0.193 Uiso 1 1 calc R
H14F H 0.6756 0.6117 -0.0475 0.193 Uiso 1 1 calc R
C142 C 0.6952(3) 0.0098(8) -0.0857(3) 0.042(3) Uani 0.557(15) 1 d P
H14G H 0.6993 0.0353 -0.1061 0.051 Uiso 0.557(15) 1 calc PR
H14H H 0.7173 -0.0217 -0.0720 0.051 Uiso 0.557(15) 1 calc PR
C138 C 0.47039(18) 0.4751(3) -0.09430(16) 0.155(3) Uani 1 1 d .
H13P H 0.4888 0.5029 -0.1014 0.232 Uiso 1 1 calc R
H13Q H 0.4576 0.5154 -0.0851 0.232 Uiso 1 1 calc R
H13R H 0.4528 0.4473 -0.1149 0.232 Uiso 1 1 calc R
C157 C 0.90921(19) 0.6452(5) 0.1988(2) 0.066(3) Uani 0.618(8) 1 d PD
H15L H 0.8873 0.6799 0.1883 0.079 Uiso 0.618(8) 1 calc PR
H15M H 0.9111 0.6087 0.1800 0.079 Uiso 0.618(8) 1 calc PR
C114 C 0.88219(19) 0.1292(5) 0.42327(16) 0.168(4) Uani 1 1 d .
H11P H 0.8721 0.1133 0.4412 0.252 Uiso 1 1 calc R
H11Q H 0.8821 0.1890 0.4213 0.252 Uiso 1 1 calc R
H11R H 0.9073 0.1091 0.4302 0.252 Uiso 1 1 calc R
C904 C 0.55071(19) -0.1603(4) 0.11978(17) 0.140(3) Uani 1 1 d .
H90D H 0.5276 -0.1560 0.1237 0.210 Uiso 1 1 calc R
H90E H 0.5459 -0.1612 0.0942 0.210 Uiso 1 1 calc R
H90F H 0.5661 -0.1131 0.1305 0.210 Uiso 1 1 calc R
C128 C 0.40229(16) 0.1871(4) 0.07065(18) 0.132(3) Uani 1 1 d .
H12I H 0.4050 0.2085 0.0491 0.199 Uiso 1 1 calc R
H12J H 0.3778 0.1640 0.0648 0.199 Uiso 1 1 calc R
H12K H 0.4205 0.1444 0.0809 0.199 Uiso 1 1 calc R
C144 C 0.67760(19) -0.1223(3) -0.11744(13) 0.114(2) Uani 1 1 d .
N9 N 0.5891(2) 0.1684(4) -0.1001(2) 0.159(3) Uani 1 1 d .
C905 C 0.5918(2) 0.1213(5) -0.0776(3) 0.118(3) Uani 1 1 d .
C906 C 0.59536(18) 0.0619(4) -0.04937(18) 0.127(2) Uani 1 1 d .
H90G H 0.5714 0.0382 -0.0528 0.191 Uiso 1 1 calc R
H90H H 0.6048 0.0894 -0.0263 0.191 Uiso 1 1 calc R
H90I H 0.6122 0.0183 -0.0501 0.191 Uiso 1 1 calc R
C83 C 0.7012(2) 0.7249(4) -0.0460(2) 0.206(5) Uani 1 1 d .
H83A H 0.7217 0.7543 -0.0289 0.308 Uiso 1 1 calc R
H83B H 0.6792 0.7586 -0.0523 0.308 Uiso 1 1 calc R
H83C H 0.7067 0.7132 -0.0674 0.308 Uiso 1 1 calc R
C107 C 0.7899(3) 0.2786(4) 0.4095(2) 0.174(4) Uani 1 1 d .
H10K H 0.8059 0.2543 0.3981 0.209 Uiso 1 1 calc R
H10L H 0.7660 0.2503 0.4000 0.209 Uiso 1 1 calc R
N10 N 0.9761(2) 0.5250(5) 0.1406(2) 0.187(4) Uani 1 1 d .
C104 C 0.99586(19) -0.1093(5) 0.29427(17) 0.174(4) Uani 1 1 d .
H10M H 1.0085 -0.1170 0.3198 0.261 Uiso 1 1 calc R
H10N H 1.0136 -0.0957 0.2832 0.261 Uiso 1 1 calc R
H10O H 0.9830 -0.1597 0.2838 0.261 Uiso 1 1 calc R
C143 C 0.6625(4) -0.0469(7) -0.0987(3) 0.066(4) Uani 0.557(15) 1 d P
H14I H 0.6411 -0.0193 -0.1162 0.079 Uiso 0.557(15) 1 calc PR
H14J H 0.6558 -0.0674 -0.0788 0.079 Uiso 0.557(15) 1 calc PR
C907 C 0.9659(3) 0.4901(7) 0.1575(3) 0.180(4) Uani 1 1 d .
C108 C 0.8063(3) 0.2636(6) 0.4488(2) 0.309(8) Uani 1 1 d .
H10P H 0.8318 0.2818 0.4577 0.463 Uiso 1 1 calc R
H10Q H 0.8053 0.2050 0.4535 0.463 Uiso 1 1 calc R
H10R H 0.7926 0.2941 0.4608 0.463 Uiso 1 1 calc R
C908 C 0.9573(3) 0.4250(6) 0.1822(3) 0.244(5) Uani 1 1 d .
H90J H 0.9609 0.3698 0.1746 0.367 Uiso 1 1 calc R
H90K H 0.9319 0.4313 0.1806 0.367 Uiso 1 1 calc R
H90L H 0.9736 0.4336 0.2068 0.367 Uiso 1 1 calc R
C158 C 0.9436(3) 0.7002(9) 0.2126(3) 0.145(6) Uani 0.618(8) 1 d PD
H15N H 0.9414 0.7379 0.2306 0.217 Uiso 0.618(8) 1 calc PR
H15O H 0.9458 0.7316 0.1929 0.217 Uiso 0.618(8) 1 calc PR
H15P H 0.9653 0.6659 0.2231 0.217 Uiso 0.618(8) 1 calc PR
C257 C 0.9093(3) 0.6735(7) 0.2379(3) 0.061(4) Uani 0.382(8) 1 d PD
H25A H 0.9061 0.6702 0.2611 0.073 Uiso 0.382(8) 1 calc PR
H25B H 0.8887 0.7065 0.2221 0.073 Uiso 0.382(8) 1 calc PR
C258 C 0.9446(4) 0.7225(10) 0.2437(6) 0.118(8) Uani 0.382(8) 1 d PD
H25C H 0.9656 0.6920 0.2597 0.177 Uiso 0.382(8) 1 calc PR
H25D H 0.9431 0.7757 0.2543 0.177 Uiso 0.382(8) 1 calc PR
H25E H 0.9477 0.7308 0.2209 0.177 Uiso 0.382(8) 1 calc PR
C122 C 0.5869(3) -0.2447(6) 0.2521(4) 0.157(4) Uani 1 1 d .
C123 C 0.5579(4) -0.2659(11) 0.2350(4) 0.137(7) Uani 0.552(12) 1 d PD
H12L H 0.5584 -0.3039 0.2161 0.164 Uiso 0.552(12) 1 calc PR
H12M H 0.5420 -0.2189 0.2241 0.164 Uiso 0.552(12) 1 calc PR
C223 C 0.5695(5) -0.2192(9) 0.2682(4) 0.108(7) Uani 0.448(12) 1 d PD
H22A H 0.5432 -0.2117 0.2544 0.130 Uiso 0.448(12) 1 calc PR
H22B H 0.5803 -0.1719 0.2837 0.130 Uiso 0.448(12) 1 calc PR
C224 C 0.5809(9) -0.3085(11) 0.2865(6) 0.32(2) Uani 0.448(12) 1 d PD
H22C H 0.6054 -0.3227 0.2872 0.486 Uiso 0.448(12) 1 calc PR
H22D H 0.5634 -0.3495 0.2726 0.486 Uiso 0.448(12) 1 calc PR
H22E H 0.5807 -0.3071 0.3107 0.486 Uiso 0.448(12) 1 calc PR
C124 C 0.5435(4) -0.3162(11) 0.2664(6) 0.280(15) Uani 0.552(12) 1 d PD
H12N H 0.5626 -0.3537 0.2806 0.420 Uiso 0.552(12) 1 calc PR
H12O H 0.5212 -0.3471 0.2540 0.420 Uiso 0.552(12) 1 calc PR
H12P H 0.5387 -0.2755 0.2820 0.420 Uiso 0.552(12) 1 calc PR
C243 C 0.6944(4) -0.0679(8) -0.0821(3) 0.057(5) Uani 0.443(15) 1 d P
H24A H 0.6916 -0.0958 -0.0615 0.068 Uiso 0.443(15) 1 calc PR
H24B H 0.7205 -0.0564 -0.0768 0.068 Uiso 0.443(15) 1 calc PR
C242 C 0.6733(5) 0.0061(12) -0.0905(4) 0.057(5) Uani 0.443(15) 1 d P
H24C H 0.6479 -0.0068 -0.0930 0.069 Uiso 0.443(15) 1 calc PR
H24D H 0.6728 0.0265 -0.1137 0.069 Uiso 0.443(15) 1 calc PR

loop_
_atom_site_aniso_label
_atom_site_aniso_U_11
_atom_site_aniso_U_22
_atom_site_aniso_U_33
_atom_site_aniso_U_23
_atom_site_aniso_U_13
_atom_site_aniso_U_12
N4 0.0297(17) 0.0262(18) 0.0231(16) 0.0012(13) 0.0046(13) 0.0002(14)
N2 0.0366(18) 0.0237(17) 0.0197(15) 0.0001(13) 0.0083(13) 0.0024(14)
O2 0.0498(18) 0.063(2) 0.0380(16) -0.0244(14) 0.0191(13) -0.0069(15)
N1 0.0314(17) 0.0243(17) 0.0249(16) -0.0028(14) 0.0085(14) 0.0025(14)
N6 0.0323(18) 0.0273(18) 0.0309(17) -0.0047(14) 0.0126(14) -0.0015(15)
N3 0.0295(18) 0.0239(18) 0.0290(17) 0.0014(13) 0.0093(14) -0.0013(14)
O7 0.074(2) 0.0385(19) 0.0456(17) -0.0042(14) -0.0050(15) -0.0105(16)
C25 0.034(2) 0.025(2) 0.028(2) 0.0027(17) 0.0130(17) -0.0038(18)
O1 0.0415(17) 0.0512(19) 0.0489(17) -0.0036(14) 0.0033(14) 0.0172(15)
N5 0.0372(18) 0.0267(18) 0.0245(16) 0.0007(14) 0.0128(14) 0.0009(14)
O10 0.094(2) 0.0343(18) 0.0415(17) 0.0069(14) 0.0225(16) -0.0116(16)
C16 0.042(2) 0.025(2) 0.045(2) -0.0085(19) 0.022(2) -0.0021(19)
C6 0.034(2) 0.0147(19) 0.031(2) -0.0014(16) 0.0127(17) 0.0046(17)
O4 0.091(2) 0.0431(18) 0.0455(17) 0.0037(14) 0.0401(16) 0.0160(16)
O3 0.0393(17) 0.069(2) 0.0421(16) 0.0260(15) 0.0087(13) 0.0122(15)
C42 0.034(2) 0.030(2) 0.030(2) -0.0026(17) 0.0096(17) 0.0016(19)
C18 0.037(2) 0.019(2) 0.028(2) -0.0039(16) 0.0141(17) -0.0031(18)
C29 0.043(2) 0.031(2) 0.028(2) 0.0033(18) 0.0126(18) 0.0006(19)
C37 0.036(2) 0.032(2) 0.036(2) -0.0001(18) 0.0120(18) -0.002(2)
C30 0.037(2) 0.022(2) 0.028(2) 0.0004(17) 0.0137(17) -0.0001(18)
C72 0.040(2) 0.029(2) 0.038(2) 0.0032(18) 0.0170(19) 0.0026(19)
C77 0.032(2) 0.030(2) 0.034(2) 0.0021(18) 0.0116(17) 0.0003(19)
C19 0.036(2) 0.020(2) 0.027(2) 0.0032(17) 0.0050(17) -0.0008(18)
C1 0.034(2) 0.0120(19) 0.027(2) -0.0012(15) 0.0093(17) 0.0018(16)
C65 0.037(2) 0.032(2) 0.032(2) -0.0027(18) 0.0148(17) 0.0021(19)
C13 0.034(2) 0.025(2) 0.028(2) -0.0014(17) 0.0108(17) -0.0052(17)
C3 0.032(2) 0.016(2) 0.028(2) 0.0002(15) 0.0107(17) 0.0039(16)
C60 0.039(2) 0.031(2) 0.028(2) -0.0013(18) 0.0128(17) 0.0012(18)
C7 0.032(2) 0.025(2) 0.032(2) -0.0010(17) 0.0107(17) -0.0022(18)
O11 0.061(2) 0.063(2) 0.067(2) -0.0149(16) 0.0397(16) 0.0034(17)
C49 0.032(2) 0.033(2) 0.030(2) 0.0004(18) 0.0077(17) -0.0006(18)
C12 0.028(2) 0.027(2) 0.030(2) -0.0002(17) 0.0076(17) -0.0035(18)
C20 0.041(2) 0.023(2) 0.031(2) -0.0007(17) 0.0104(18) -0.0035(18)
C41 0.035(2) 0.032(2) 0.033(2) 0.0006(18) 0.0111(17) 0.0019(19)
C54 0.033(2) 0.031(2) 0.029(2) 0.0029(18) 0.0113(17) 0.0017(19)
C58 0.065(3) 0.036(3) 0.031(2) -0.005(2) 0.020(2) 0.004(2)
C48 0.034(2) 0.032(2) 0.032(2) -0.0005(18) 0.0089(18) -0.0043(19)
C36 0.037(2) 0.032(2) 0.038(2) -0.0031(19) 0.0149(18) -0.0038(19)
C21 0.037(2) 0.017(2) 0.043(2) 0.0023(18) 0.0097(19) -0.0003(18)
C2 0.037(2) 0.016(2) 0.027(2) -0.0002(15) 0.0127(17) 0.0049(16)
O6 0.0393(18) 0.064(2) 0.080(2) 0.0042(17) 0.0190(15) 0.0054(17)
C69 0.046(3) 0.039(3) 0.038(2) -0.0078(19) 0.018(2) -0.001(2)
C73 0.034(2) 0.027(2) 0.042(2) 0.0026(18) 0.0128(18) 0.0016(19)
C4 0.031(2) 0.019(2) 0.030(2) 0.0015(16) 0.0080(17) 0.0043(17)
C55 0.035(2) 0.024(2) 0.026(2) -0.0028(17) 0.0111(17) 0.0013(17)
C70 0.053(3) 0.049(3) 0.040(2) -0.006(2) 0.026(2) 0.013(2)
C56 0.045(2) 0.031(2) 0.028(2) 0.0020(18) 0.0131(18) 0.0031(19)
C26 0.050(3) 0.033(2) 0.031(2) 0.0026(19) 0.0189(19) -0.006(2)
C52 0.047(3) 0.034(2) 0.039(2) 0.0076(19) 0.011(2) -0.001(2)
C43 0.035(2) 0.025(2) 0.027(2) 0.0007(17) 0.0096(17) -0.0022(18)
C11 0.033(2) 0.037(2) 0.031(2) 0.0020(19) 0.0064(17) -0.0012(19)
C24 0.038(2) 0.023(2) 0.026(2) 0.0016(17) 0.0095(17) -0.0071(18)
C78 0.030(2) 0.024(2) 0.034(2) 0.0022(17) 0.0093(17) -0.0006(18)
C31 0.039(2) 0.026(2) 0.029(2) -0.0020(17) 0.0125(17) -0.0023(19)
C10 0.034(2) 0.034(2) 0.041(2) 0.0041(19) 0.0098(19) 0.005(2)
C17 0.042(2) 0.021(2) 0.032(2) -0.0003(17) 0.0142(18) -0.0011(18)
C39 0.031(2) 0.041(3) 0.055(3) 0.001(2) 0.012(2) 0.008(2)
C64 0.054(3) 0.026(2) 0.039(2) -0.0057(19) 0.017(2) -0.0039(19)
C22 0.038(2) 0.031(2) 0.036(2) 0.0121(19) 0.0082(19) -0.0008(19)
C74 0.037(2) 0.034(3) 0.056(3) 0.009(2) 0.024(2) 0.000(2)
C40 0.045(3) 0.035(2) 0.042(2) 0.0051(19) 0.011(2) 0.007(2)
C62 0.055(3) 0.038(3) 0.030(2) 0.0007(19) 0.0195(19) -0.001(2)
C66 0.034(2) 0.025(2) 0.027(2) 0.0021(17) 0.0121(16) 0.0011(17)
C76 0.042(3) 0.029(2) 0.043(2) -0.0008(18) 0.0114(19) 0.002(2)
C61 0.042(2) 0.029(2) 0.028(2) 0.0020(18) 0.0160(17) 0.0002(18)
C75 0.036(2) 0.029(2) 0.056(3) 0.006(2) 0.010(2) -0.003(2)
C50 0.040(2) 0.039(3) 0.037(2) 0.002(2) 0.0037(19) -0.004(2)
C27 0.049(3) 0.031(2) 0.038(2) -0.0056(19) 0.025(2) 0.003(2)
O5 0.111(3) 0.035(2) 0.103(3) 0.0291(19) 0.042(2) -0.001(2)
C32 0.041(2) 0.027(2) 0.034(2) 0.0002(18) 0.0159(18) -0.0018(19)
C5 0.036(2) 0.017(2) 0.0254(19) -0.0008(16) 0.0124(17) 0.0026(17)
C68 0.038(2) 0.036(2) 0.028(2) -0.0003(18) 0.0153(18) 0.0047(19)
C59 0.067(3) 0.035(3) 0.030(2) 0.0029(19) 0.022(2) 0.002(2)
C67 0.037(2) 0.027(2) 0.028(2) -0.0014(17) 0.0126(17) 0.0042(18)
C47 0.044(2) 0.038(3) 0.037(2) -0.004(2) 0.0078(19) -0.004(2)
C14 0.036(2) 0.034(2) 0.031(2) -0.0031(18) 0.0103(17) -0.0065(19)
C34 0.066(3) 0.026(3) 0.058(3) 0.005(2) 0.028(2) -0.010(2)
C28 0.049(3) 0.028(2) 0.039(2) 0.0024(18) 0.020(2) 0.0074(19)
C38 0.034(2) 0.045(3) 0.053(3) -0.001(2) 0.0176(19) -0.001(2)
C15 0.048(3) 0.033(2) 0.034(2) -0.0108(19) 0.019(2) -0.013(2)
C45 0.052(3) 0.028(2) 0.040(2) 0.0048(19) 0.012(2) -0.002(2)
C44 0.039(2) 0.032(2) 0.029(2) -0.0043(18) 0.0093(17) -0.0033(19)
C51 0.044(3) 0.042(3) 0.034(2) 0.013(2) 0.003(2) 0.002(2)
C23 0.045(2) 0.032(2) 0.027(2) 0.0042(18) 0.0115(18) -0.008(2)
C115 0.067(3) 0.056(3) 0.041(3) 0.000(2) 0.029(2) 0.006(2)
C57 0.060(3) 0.026(2) 0.035(2) -0.0031(18) 0.016(2) 0.000(2)
C53 0.034(2) 0.034(2) 0.031(2) -0.0027(18) 0.0084(17) -0.0005(19)
C63 0.062(3) 0.027(2) 0.038(2) 0.005(2) 0.017(2) -0.003(2)
C111 0.049(3) 0.055(3) 0.048(3) 0.016(2) 0.004(2) 0.009(2)
C9 0.042(2) 0.034(2) 0.036(2) -0.0053(18) 0.0108(19) 0.005(2)
C71 0.043(3) 0.045(3) 0.048(2) 0.004(2) 0.024(2) 0.002(2)
C152 0.069(3) 0.079(4) 0.060(3) 0.012(3) 0.039(3) 0.025(3)
C8 0.038(2) 0.034(2) 0.029(2) -0.0047(18) 0.0071(18) -0.0004(19)
C116 0.090(4) 0.060(3) 0.049(3) -0.004(2) 0.038(3) 0.010(3)
C35 0.045(3) 0.037(3) 0.058(3) 0.001(2) 0.027(2) -0.007(2)
C33 0.054(3) 0.027(2) 0.041(2) 0.0017(19) 0.018(2) 0.003(2)
C133 0.056(3) 0.060(3) 0.059(3) -0.014(2) 0.010(2) -0.005(2)
C46 0.052(3) 0.028(3) 0.042(2) -0.007(2) 0.008(2) -0.009(2)
C153 0.078(4) 0.078(4) 0.074(3) 0.004(3) 0.046(3) 0.019(3)
C131 0.058(3) 0.043(3) 0.049(3) -0.004(2) 0.002(2) -0.003(2)
C132 0.061(3) 0.043(3) 0.055(3) -0.012(2) 0.005(2) -0.006(2)
C151 0.070(3) 0.064(3) 0.075(3) 0.004(3) 0.053(3) 0.000(3)
C126 0.046(3) 0.091(4) 0.098(4) 0.001(3) 0.024(3) 0.020(3)
C112 0.066(4) 0.126(6) 0.093(4) 0.015(4) 0.028(3) 0.004(4)
C121 0.126(5) 0.067(4) 0.098(4) -0.007(3) 0.051(4) -0.026(4)
C134 0.075(4) 0.069(4) 0.078(4) -0.022(3) 0.016(3) -0.021(3)
C125 0.053(3) 0.073(4) 0.089(4) 0.000(3) 0.027(3) 0.009(3)
C127 0.058(4) 0.121(6) 0.126(5) -0.018(4) 0.025(3) 0.003(4)
O8 0.0603(19) 0.0492(19) 0.0422(17) 0.0137(14) -0.0073(14) -0.0030(15)
O9 0.118(3) 0.0341(17) 0.0367(16) -0.0084(14) 0.0330(17) -0.0031(17)
O12 0.0494(19) 0.0372(19) 0.089(2) -0.0058(16) 0.0194(16) -0.0151(15)
C141 0.133(4) 0.041(3) 0.023(2) -0.002(2) 0.035(3) 0.008(3)
C101 0.044(3) 0.068(3) 0.044(3) 0.002(2) 0.003(2) 0.019(2)
C105 0.077(4) 0.094(4) 0.053(3) -0.031(3) 0.029(3) -0.010(3)
C155 0.073(3) 0.042(3) 0.060(3) -0.003(2) 0.006(2) -0.020(3)
C145 0.113(4) 0.055(3) 0.042(3) 0.011(2) 0.024(3) -0.025(3)
C106 0.094(4) 0.080(4) 0.064(3) -0.015(3) 0.043(3) -0.011(3)
C135 0.075(3) 0.064(3) 0.047(3) 0.014(3) -0.009(2) -0.006(3)
C117 0.081(4) 0.090(4) 0.073(3) -0.015(3) 0.043(3) 0.011(3)
C102 0.061(3) 0.102(4) 0.059(3) 0.005(3) 0.010(3) 0.030(3)
C136 0.100(5) 0.095(5) 0.063(4) 0.020(3) -0.019(3) -0.011(4)
C118 0.132(5) 0.112(5) 0.106(5) -0.011(4) 0.053(4) 0.042(4)
C154 0.135(5) 0.104(5) 0.090(4) -0.011(4) 0.065(4) 0.039(4)
N8 0.067(3) 0.094(4) 0.080(3) -0.019(3) 0.007(2) -0.011(3)
N7 0.101(4) 0.115(5) 0.088(4) 0.015(3) 0.004(3) 0.023(4)
C901 0.056(3) 0.078(4) 0.061(3) -0.006(3) 0.014(3) -0.005(3)
C903 0.084(4) 0.066(4) 0.079(4) 0.000(3) -0.002(3) 0.008(3)
C146 0.194(7) 0.074(5) 0.061(4) 0.016(3) 0.034(4) -0.058(5)
C137 0.090(5) 0.089(5) 0.112(5) 0.030(4) -0.018(4) 0.011(4)
C902 0.091(4) 0.098(5) 0.092(4) -0.043(4) 0.037(3) -0.028(3)
C103 0.079(4) 0.225(8) 0.089(4) 0.042(5) 0.028(4) 0.084(5)
C156 0.103(5) 0.069(4) 0.110(5) 0.009(4) 0.013(4) -0.058(4)
C113 0.122(6) 0.059(4) 0.176(7) 0.021(4) 0.013(5) -0.023(4)
C147 0.159(7) 0.066(5) 0.196(8) 0.040(5) -0.011(6) -0.006(5)
C142 0.057(7) 0.040(7) 0.043(5) -0.005(4) 0.032(6) -0.002(7)
C138 0.162(6) 0.069(4) 0.134(6) 0.051(4) -0.067(5) -0.015(4)
C157 0.052(5) 0.074(6) 0.070(6) -0.010(5) 0.020(4) -0.023(4)
C114 0.156(7) 0.246(10) 0.088(5) -0.056(6) 0.027(4) -0.113(7)
C904 0.159(7) 0.090(5) 0.138(6) 0.023(5) 0.013(5) 0.004(5)
C128 0.083(5) 0.124(6) 0.183(7) -0.056(5) 0.039(4) -0.017(4)
C144 0.243(8) 0.048(3) 0.078(4) -0.037(3) 0.088(4) -0.022(4)
N9 0.177(7) 0.102(6) 0.230(9) -0.005(5) 0.111(6) -0.021(5)
C905 0.108(6) 0.094(7) 0.170(9) -0.044(6) 0.073(6) -0.015(5)
C906 0.121(6) 0.135(7) 0.142(6) 0.009(5) 0.066(5) -0.004(5)
C83 0.180(8) 0.079(5) 0.249(9) 0.086(6) -0.054(7) -0.030(5)
C107 0.342(12) 0.080(5) 0.178(8) 0.043(5) 0.186(8) 0.039(6)
N10 0.141(6) 0.165(7) 0.276(10) 0.032(6) 0.102(6) -0.061(5)
C104 0.125(6) 0.272(10) 0.118(6) 0.019(6) 0.036(5) 0.108(7)
C143 0.090(11) 0.061(8) 0.049(6) -0.006(6) 0.029(6) -0.033(7)
C907 0.158(8) 0.172(10) 0.257(12) -0.034(9) 0.129(8) -0.070(7)
C108 0.55(2) 0.265(13) 0.201(10) 0.161(10) 0.247(13) 0.222(14)
C908 0.232(12) 0.214(12) 0.333(15) 0.020(10) 0.157(11) -0.041(9)
C158 0.161(11) 0.180(14) 0.094(9) -0.006(8) 0.046(8) -0.122(10)
C257 0.059(8) 0.045(9) 0.068(9) -0.016(6) 0.010(6) -0.015(7)
C258 0.103(13) 0.088(13) 0.16(2) -0.050(13) 0.044(13) -0.063(11)
C122 0.185(11) 0.097(6) 0.263(12) 0.034(7) 0.169(11) -0.025(7)
C123 0.093(10) 0.196(18) 0.146(14) 0.008(11) 0.073(10) -0.031(11)
C223 0.147(16) 0.125(14) 0.068(9) -0.036(9) 0.056(9) -0.080(12)
C224 0.42(4) 0.100(17) 0.21(2) -0.029(16) -0.19(3) 0.08(2)
C124 0.132(14) 0.31(2) 0.45(3) 0.26(2) 0.158(18) -0.005(14)
C243 0.055(9) 0.065(11) 0.047(7) -0.005(6) 0.015(7) -0.006(7)
C242 0.081(13) 0.063(10) 0.044(8) 0.015(8) 0.042(10) -0.002(13)

loop_
_atom_type_symbol
_atom_type_description
_atom_type_scat_dispersion_real
_atom_type_scat_dispersion_imag
_atom_type_scat_source
C C 0.0033 0.0016 'International Tables Vol C Tables 4.2.6.8 and 6.1.1.4'
H H 0.0000 0.0000 'International Tables Vol C Tables 4.2.6.8 and 6.1.1.4'
N N 0.0061 0.0033 'International Tables Vol C Tables 4.2.6.8 and 6.1.1.4'
O O 0.0106 0.0060 'International Tables Vol C Tables 4.2.6.8 and 6.1.1.4'

loop_
_geom_angle_atom_site_label_1
_geom_angle_atom_site_label_2
_geom_angle_atom_site_label_3
_geom_angle
C43 N4 C54 107.2(3)
C43 N4 C4 124.2(3)
C54 N4 C4 127.9(3)
C30 N2 C19 107.5(3)
C30 N2 C2 124.8(3)
C19 N2 C2 125.1(3)
C15 O2 C105 117.5(3)
C18 N1 C7 106.9(3)
C18 N1 C1 125.6(3)
C7 N1 C1 125.1(3)
C78 N6 C67 108.2(3)
C78 N6 C6 128.0(3)
C67 N6 C6 123.9(3)
C31 N3 C42 107.6(3)
C31 N3 C3 127.7(3)
C42 N3 C3 124.7(3)
C46 O7 C131 117.7(3)
C30 C25 C26 120.1(3)
C30 C25 C24 107.1(3)
C26 C25 C24 132.5(3)
C10 O1 C101 118.9(3)
C55 N5 C66 107.5(3)
C55 N5 C5 128.1(3)
C66 N5 C5 124.2(3)
C63 O10 C145 116.6(3)
C15 C16 C17 121.2(3)
C5 C6 C1 120.0(3)
C5 C6 N6 119.8(3)
C1 C6 N6 120.1(3)
C27 O4 C115 120.1(3)
C22 O3 C111 118.6(3)
C41 C42 N3 129.5(3)
C41 C42 C37 120.9(3)
N3 C42 C37 109.5(3)
C17 C18 N1 129.1(3)
C17 C18 C13 121.2(3)
N1 C18 C13 109.6(3)
C28 C29 C30 118.1(3)
C38 C37 C42 120.1(4)
C38 C37 C36 133.0(4)
C42 C37 C36 106.9(3)
C29 C30 N2 129.3(3)
C29 C30 C25 121.2(3)
N2 C30 C25 109.3(3)
C67 C72 C71 120.0(3)
C67 C72 C73 106.8(3)
C71 C72 C73 133.2(4)
C78 C77 C76 118.8(3)
C20 C19 N2 129.1(3)
C20 C19 C24 122.3(3)
N2 C19 C24 108.7(3)
C2 C1 C6 119.5(3)
C2 C1 N1 121.1(3)
C6 C1 N1 119.5(3)
C64 C65 C66 117.4(3)
C14 C13 C18 119.8(3)
C14 C13 C12 133.5(3)
C18 C13 C12 106.6(3)
C2 C3 C4 120.4(3)
C2 C3 N3 120.6(3)
C4 C3 N3 119.0(3)
C55 C60 C59 120.6(3)
C55 C60 C61 107.0(3)
C59 C60 C61 132.4(3)
C8 C7 C12 121.2(3)
C8 C7 N1 128.8(3)
C12 C7 N1 109.9(3)
C70 O11 C151 117.9(3)
C54 C49 C50 120.1(3)
C54 C49 C48 107.3(3)
C50 C49 C48 132.6(3)
C11 C12 C7 120.7(3)
C11 C12 C13 132.2(3)
C7 C12 C13 107.1(3)
C19 C20 C21 118.1(3)
C40 C41 C42 117.9(4)
C53 C54 C49 121.6(3)
C53 C54 N4 129.3(3)
C49 C54 N4 109.1(3)
C59 C58 O9 125.1(3)
C59 C58 C57 120.2(3)
O9 C58 C57 114.7(3)
C47 C48 C43 120.5(3)
C47 C48 C49 132.6(3)
C43 C48 C49 106.8(3)
C35 C36 C31 119.7(4)
C35 C36 C37 132.9(4)
C31 C36 C37 107.4(3)
C20 C21 C22 120.7(3)
C3 C2 C1 120.4(3)
C3 C2 N2 118.5(3)
C1 C2 N2 121.1(3)
C39 O6 C125 116.9(3)
C68 C69 C70 120.6(4)
C74 C73 C78 119.7(3)
C74 C73 C72 132.5(4)
C78 C73 C72 107.8(3)
C5 C4 C3 119.7(3)
C5 C4 N4 120.4(3)
C3 C4 N4 119.9(3)
C56 C55 N5 130.2(3)
C56 C55 C60 120.5(3)
N5 C55 C60 109.1(3)
C71 C70 C69 122.2(3)
C71 C70 O11 123.6(4)
C69 C70 O11 114.2(4)
C55 C56 C57 118.5(3)
C27 C26 C25 117.7(3)
C53 C52 C51 121.1(4)
C44 C43 N4 129.1(3)
C44 C43 C48 121.2(3)
N4 C43 C48 109.6(3)
C10 C11 C12 117.9(3)
C23 C24 C19 118.8(3)
C23 C24 C25 133.8(3)
C19 C24 C25 107.4(3)
C77 C78 N6 130.7(3)
C77 C78 C73 121.1(3)
N6 C78 C73 108.2(3)
C32 C31 N3 130.0(3)
C32 C31 C36 121.3(3)
N3 C31 C36 108.6(3)
O1 C10 C11 124.5(3)
O1 C10 C9 114.4(3)
C11 C10 C9 121.1(3)
C18 C17 C16 118.0(3)
C38 C39 O6 124.2(4)
C38 C39 C40 120.9(4)
O6 C39 C40 114.9(4)
C65 C64 C63 121.4(3)
C23 C22 O3 115.9(3)
C23 C22 C21 121.6(3)
O3 C22 C21 122.5(3)
C73 C74 C75 119.4(3)
C41 C40 C39 121.8(4)
C63 C62 C61 118.5(3)
C65 C66 N5 128.9(3)
C65 C66 C61 121.9(3)
N5 C66 C61 109.0(3)
C77 C76 C75 120.8(4)
C62 C61 C66 119.9(3)
C62 C61 C60 132.7(3)
C66 C61 C60 107.3(3)
O12 C75 C74 115.6(4)
O12 C75 C76 124.3(4)
C74 C75 C76 120.2(4)
C51 C50 C49 118.1(3)
C26 C27 O4 124.6(3)
C26 C27 C28 121.6(3)
O4 C27 C28 113.8(3)
C121 O5 C34 118.8(4)
C33 C32 C31 118.0(3)
C4 C5 C6 120.0(3)
C4 C5 N5 120.3(3)
C6 C5 N5 119.7(3)
C67 C68 C69 118.4(4)
C58 C59 C60 118.4(3)
C68 C67 C72 121.6(3)
C68 C67 N6 129.1(3)
C72 C67 N6 109.1(3)
C46 C47 C48 118.0(3)
C15 C14 C13 118.4(3)
C35 C34 O5 114.7(4)
C35 C34 C33 120.6(4)
O5 C34 C33 124.6(4)
C29 C28 C27 121.2(3)
C39 C38 C37 118.3(4)
C16 C15 C14 121.0(3)
C16 C15 O2 122.6(3)
C14 C15 O2 116.4(3)
C44 C45 C46 120.9(4)
C45 C44 C43 118.1(3)
C50 C51 O8 124.0(3)
C50 C51 C52 121.2(3)
O8 C51 C52 114.8(3)
C22 C23 C24 118.4(3)
O4 C115 C116 106.0(3)
C56 C57 C58 121.7(4)
C52 C53 C54 118.0(3)
O10 C63 C62 124.1(3)
O10 C63 C64 115.1(3)
C62 C63 C64 120.8(3)
O3 C111 C112 111.8(4)
C8 C9 C10 121.4(3)
C70 C71 C72 117.1(4)
C153 C152 C151 115.0(4)
C9 C8 C7 117.7(3)
C117 C116 C115 113.6(4)
C34 C35 C36 119.3(4)
C32 C33 C34 121.1(4)
C132 C133 C134 111.6(4)
C47 C46 O7 125.1(3)
C47 C46 C45 121.2(4)
O7 C46 C45 113.7(3)
C152 C153 C154 111.4(4)
O7 C131 C132 106.7(3)
C131 C132 C133 111.9(3)
O11 C151 C152 104.9(4)
C127 C126 C125 114.2(5)
C113 C112 C111 111.9(5)
O5 C121 C122 114.6(6)
O6 C125 C126 108.0(4)
C128 C127 C126 112.6(5)
C51 O8 C135 117.4(3)
C58 O9 C141 116.8(3)
C75 O12 C155 118.2(3)
O9 C141 C142 108.5(5)
O9 C141 C242 99.3(6)
C142 C141 C242 29.8(5)
O1 C101 C102 107.6(3)
O2 C105 C106 107.0(4)
O12 C155 C156 108.0(4)
O10 C145 C146 107.5(4)
C107 C106 C105 114.4(5)
O8 C135 C136 106.3(4)
C116 C117 C118 112.0(4)
C103 C102 C101 115.5(5)
C137 C136 C135 114.2(5)
N8 C901 C902 178.1(6)
N7 C903 C904 177.7(8)
C147 C146 C145 115.9(6)
C136 C137 C138 113.8(6)
C102 C103 C104 110.5(6)
C257 C156 C157 77.0(7)
C257 C156 C155 123.5(7)
C157 C156 C155 114.0(5)
C112 C113 C114 119.5(6)
C146 C147 C83 111.8(7)
C143 C142 C141 109.4(9)
C156 C157 C158 111.5(7)
C243 C144 C143 44.4(5)
N9 C905 C906 179.8(10)
C106 C107 C108 113.9(7)
C142 C143 C144 102.4(9)
N10 C907 C908 167.8(13)
C156 C257 C258 120.6(11)
C123 C122 C223 78.2(12)
C123 C122 C121 117.9(15)
C223 C122 C121 121.3(11)
C122 C123 C124 102.1(13)
C122 C223 C224 79(2)
C242 C243 C144 103.8(11)
C243 C242 C141 114.4(14)

loop_
_geom_bond_atom_site_label_1
_geom_bond_atom_site_label_2
_geom_bond_distance
N4 C43 1.402(4)
N4 C54 1.407(4)
N4 C4 1.410(4)
N2 C30 1.399(4)
N2 C19 1.410(4)
N2 C2 1.429(4)
O2 C15 1.386(4)
O2 C105 1.436(5)
N1 C18 1.403(4)
N1 C7 1.408(4)
N1 C1 1.411(4)
N6 C78 1.398(4)
N6 C67 1.404(4)
N6 C6 1.414(4)
N3 C31 1.407(4)
N3 C42 1.401(4)
N3 C3 1.416(4)
O7 C46 1.388(4)
O7 C131 1.437(4)
C25 C30 1.401(4)
C25 C26 1.412(5)
C25 C24 1.433(5)
O1 C10 1.375(4)
O1 C101 1.424(4)
N5 C55 1.401(4)
N5 C66 1.410(4)
N5 C5 1.420(4)
O10 C63 1.367(4)
O10 C145 1.442(4)
C16 C15 1.383(5)
C16 C17 1.379(4)
C6 C5 1.413(4)
C6 C1 1.416(4)
O4 C27 1.378(4)
O4 C115 1.413(4)
O3 C22 1.384(4)
O3 C111 1.406(4)
C42 C41 1.394(5)
C42 C37 1.392(5)
C18 C17 1.379(4)
C18 C13 1.405(4)
C29 C28 1.376(5)
C29 C30 1.389(4)
C37 C38 1.399(5)
C37 C36 1.441(5)
C72 C67 1.395(5)
C72 C71 1.408(5)
C72 C73 1.437(5)
C77 C78 1.378(5)
C77 C76 1.390(5)
C19 C20 1.376(5)
C19 C24 1.405(4)
C1 C2 1.412(4)
C65 C64 1.382(5)
C65 C66 1.391(5)
C13 C14 1.387(4)
C13 C12 1.448(5)
C3 C2 1.397(4)
C3 C4 1.412(4)
C60 C55 1.398(4)
C60 C59 1.400(5)
C60 C61 1.444(5)
C7 C8 1.398(5)
C7 C12 1.391(4)
O11 C70 1.393(4)
O11 C151 1.445(4)
C49 C54 1.388(5)
C49 C50 1.403(5)
C49 C48 1.448(5)
C12 C11 1.399(5)
C20 C21 1.377(4)
C41 C40 1.362(5)
C54 C53 1.387(5)
C58 C59 1.375(5)
C58 O9 1.374(4)
C58 C57 1.405(5)
C48 C47 1.394(5)
C48 C43 1.386(4)
C36 C35 1.386(5)
C36 C31 1.401(5)
C21 C22 1.392(5)
O6 C39 1.375(4)
O6 C125 1.425(5)
C69 C68 1.371(5)
C69 C70 1.391(5)
C73 C74 1.387(5)
C73 C78 1.405(5)
C4 C5 1.409(4)
C55 C56 1.384(4)
C70 C71 1.384(5)
C56 C57 1.367(4)
C26 C27 1.375(5)
C52 C53 1.371(5)
C52 C51 1.402(5)
C43 C44 1.385(5)
C11 C10 1.389(5)
C24 C23 1.403(4)
C31 C32 1.390(5)
C10 C9 1.390(5)
C39 C38 1.371(5)
C39 C40 1.388(5)
C64 C63 1.399(5)
C22 C23 1.379(5)
C74 C75 1.393(5)
C62 C63 1.379(5)
C62 C61 1.400(5)
C66 C61 1.390(4)
C76 C75 1.393(5)
C75 O12 1.379(4)
C50 C51 1.368(5)
C27 C28 1.397(5)
O5 C121 1.373(6)
O5 C34 1.392(5)
C32 C33 1.377(5)
C68 C67 1.385(5)
C47 C46 1.370(5)
C14 C15 1.383(5)
C34 C35 1.372(5)
C34 C33 1.401(5)
C45 C44 1.372(5)
C45 C46 1.395(5)
C51 O8 1.381(4)
C115 C116 1.528(5)
C111 C112 1.471(6)
C9 C8 1.381(5)
C152 C153 1.495(6)
C152 C151 1.526(5)
C116 C117 1.500(6)
C133 C132 1.517(5)
C133 C134 1.539(6)
C153 C154 1.552(6)
C131 C132 1.516(5)
C126 C127 1.496(6)
C126 C125 1.511(6)
C112 C113 1.473(7)
C121 C122 1.511(8)
C127 C128 1.535(7)
O8 C135 1.433(5)
O9 C141 1.465(4)
O12 C155 1.410(5)
C141 C142 1.559(12)
C141 C242 1.604(19)
C101 C102 1.497(5)
C105 C106 1.528(6)
C155 C156 1.526(6)
C145 C146 1.514(6)
C106 C107 1.457(7)
C135 C136 1.518(6)
C117 C118 1.542(6)
C102 C103 1.410(6)
C136 C137 1.477(7)
N8 C901 1.138(5)
N7 C903 1.095(6)
C901 C902 1.437(6)
C903 C904 1.387(7)
C146 C147 1.386(8)
C137 C138 1.551(6)
C103 C104 1.581(8)
C156 C257 1.302(10)
C156 C157 1.340(8)
C113 C114 1.502(8)
C147 C83 1.551(8)
C142 C143 1.52(2)
C157 C158 1.550(10)
C144 C243 1.609(11)
C144 C143 1.664(13)
N9 C905 1.166(9)
C905 C906 1.465(10)
C107 C108 1.503(10)
N10 C907 1.072(10)
C907 C908 1.577(12)
C257 C258 1.546(13)
C122 C123 1.153(14)
C122 C223 1.173(15)
C123 C124 1.767(14)
C223 C224 1.623(15)
C243 C242 1.44(3)
